data_1551479
loop_
_publ_author_name
'Patrick Kissel'
'Daniel J. Murray'
'William J. Wulftange'
'Vincent J. Catalano'
'Benjamin T. King'

_publ_section_title
;
 A nanoporous two-dimensional polymer by single-crystal-to-single-crystal
 photopolymerization
;
_journal_name_full 'Nature Chemistry'
_journal_page_first 774
_journal_page_last 778
_journal_paper_doi 10.1038/nchem.2008
_journal_volume 6
_journal_year 2014
_chemical_formula_sum 'C44 H14 F12'
_chemical_formula_weight 770.55
_space_group_crystal_system triclinic
_space_group_IT_number 2
_space_group_name_Hall '-P 1'
_space_group_name_H-M_alt 'P -1'
_atom_sites_solution_hydrogens geom
_cell_angle_alpha 60.5000(10)
_cell_angle_beta 72.5370(10)
_cell_angle_gamma 85.4770(10)
_cell_formula_units_Z 4
_cell_length_a 14.2786(6)
_cell_length_b 20.4647(9)
_cell_length_c 20.6937(9)
_cell_measurement_reflns_used 9906
_cell_measurement_temperature 223(2)
_cell_measurement_theta_max 26.70
_cell_measurement_theta_min 2.29
_cell_volume 5003.0(4)
_computing_cell_refinement 'Bruker SAINT'
_computing_data_collection 'Bruker APEX2'
_computing_data_reduction 'Bruker SAINT'
_computing_molecular_graphics 'Bruker SHELXTL'
_computing_publication_material 'Bruker SHELXTL'
_computing_structure_refinement 'SHELXL-2013 (Sheldrick, 2013)'
_computing_structure_solution 'SHELXS-97 (Sheldrick, 2008)'
_diffrn_ambient_temperature 223(2)
_diffrn_measured_fraction_theta_full 0.973
_diffrn_measured_fraction_theta_max 0.999
_diffrn_measurement_device_type 'Bruker APEX-II CCD'
_diffrn_measurement_method '\f and \w scans'
_diffrn_radiation_type MoK\a
_diffrn_radiation_wavelength 0.71073
_diffrn_reflns_av_R_equivalents 0.0337
_diffrn_reflns_av_unetI/netI 0.0319
_diffrn_reflns_Laue_measured_fraction_full 0.973
_diffrn_reflns_Laue_measured_fraction_max 0.999
_diffrn_reflns_limit_h_max 16
_diffrn_reflns_limit_h_min -16
_diffrn_reflns_limit_k_max 24
_diffrn_reflns_limit_k_min -24
_diffrn_reflns_limit_l_max 24
_diffrn_reflns_limit_l_min -24
_diffrn_reflns_number 86807
_diffrn_reflns_point_group_measured_fraction_full 0.973
_diffrn_reflns_point_group_measured_fraction_max 0.999
_diffrn_reflns_theta_full 25.242
_diffrn_reflns_theta_max 25.000
_diffrn_reflns_theta_min 1.186
_exptl_absorpt_coefficient_mu 0.091
_exptl_absorpt_correction_T_max 0.982
_exptl_absorpt_correction_T_min 0.973
_exptl_absorpt_correction_type multi-scan
_exptl_absorpt_process_details 'SADABS (Bruker, 2002)'
_exptl_crystal_colour colorless
_exptl_crystal_density_diffrn 1.023
_exptl_crystal_description prism
_exptl_crystal_F_000 1544
_exptl_crystal_size_max 0.300
_exptl_crystal_size_mid 0.300
_exptl_crystal_size_min 0.200
_refine_diff_density_max 0.252
_refine_diff_density_min -0.249
_refine_diff_density_rms 0.063
_refine_ls_extinction_coef .
_refine_ls_extinction_method none
_refine_ls_goodness_of_fit_ref 1.076
_refine_ls_hydrogen_treatment constr
_refine_ls_matrix_type full
_refine_ls_number_parameters 1009
_refine_ls_number_reflns 17613
_refine_ls_number_restraints 0
_refine_ls_restrained_S_all 1.076
_refine_ls_R_factor_all 0.0863
_refine_ls_R_factor_gt 0.0587
_refine_ls_shift/su_max 0.001
_refine_ls_shift/su_mean 0.000
_refine_ls_structure_factor_coef Fsqd
_refine_ls_weighting_details
; 
 w=1/[\s^2^(Fo^2^)+(0.1000P)^2^] 
 where P=(Fo^2^+2Fc^2^)/3 
;
_refine_ls_weighting_scheme calc
_refine_ls_wR_factor_gt 0.1670
_refine_ls_wR_factor_ref 0.1776
_reflns_Friedel_coverage 0.000
_reflns_Friedel_fraction_full .
_reflns_Friedel_fraction_max .
_reflns_number_gt 10637
_reflns_number_total 17613
_reflns_threshold_expression 'I > 2\s(I)'
_cod_data_source_file nchem.2008-s2.cif
_cod_data_source_block mono223-sr
_cod_depositor_comments
;

2022-03-18
Z value and formula fixed to values more according to usual
chemical conventions.                 miguel
;
_cod_original_formula_sum 'C88 H28 F24'
_cod_original_formula_weight 1541.10
_cod_original_formula_units_Z 2
_cod_database_code 1551479
_shelx_space_group_comment
; 
The symmetry employed for this shelxl refinement is uniquely defined 
by the following loop, which should always be used as a source of 
symmetry information in preference to the above space-group names. 
They are only intended as comments. 
;
_shelx_estimated_absorpt_t_min 0.973
_shelx_estimated_absorpt_t_max 0.982
_shelxl_version_number 2013-2

loop_
_space_group_symop_operation_xyz
'x, y, z'
'-x, -y, -z'

loop_
_atom_site_label
_atom_site_type_symbol
_atom_site_fract_x
_atom_site_fract_y
_atom_site_fract_z
_atom_site_U_iso_or_equiv
_atom_site_adp_type
_atom_site_occupancy
_atom_site_site_symmetry_order
_atom_site_calc_flag
_atom_site_refinement_flags_posn
_atom_site_refinement_flags_adp
_atom_site_refinement_flags_occupancy
_atom_site_disorder_assembly
_atom_site_disorder_group
C1 C 0.83928(13) 0.78019(11) 0.73834(11) 0.0365(4) Uani 1 1 d . . . . .
H1A H 0.9120 0.7812 0.7238 0.044 Uiso 1 1 calc R U . . .
C2 C 0.80251(13) 0.83690(11) 0.67095(11) 0.0376(5) Uani 1 1 d . . . . .
C3 C 0.85745(14) 0.88566(11) 0.59824(11) 0.0384(5) Uani 1 1 d . . . . .
H3A H 0.9265 0.8858 0.5849 0.046 Uiso 1 1 calc R U . . .
C4 C 0.81261(13) 0.93743(11) 0.54076(11) 0.0369(5) Uani 1 1 d . . . . .
C5 C 0.86663(14) 0.98765(11) 0.46607(11) 0.0398(5) Uani 1 1 d . . . . .
H5A H 0.9357 0.9885 0.4519 0.048 Uiso 1 1 calc R U . . .
C6 C 0.82194(14) 1.03742(11) 0.41054(11) 0.0386(5) Uani 1 1 d . . . . .
C7 C 0.87544(14) 1.09035(12) 0.33374(12) 0.0436(5) Uani 1 1 d . . . . .
C8 C 0.83194(16) 1.13582(13) 0.28062(12) 0.0510(6) Uani 1 1 d . . . . .
C9 C 0.72769(16) 1.13387(13) 0.30143(13) 0.0506(6) Uani 1 1 d . . . . .
C10 C 0.67320(14) 1.08572(12) 0.37360(12) 0.0442(5) Uani 1 1 d . . . . .
C11 C 0.71724(14) 1.03532(11) 0.43218(11) 0.0389(5) Uani 1 1 d . . . . .
C12 C 0.66110(14) 0.98525(12) 0.50791(12) 0.0404(5) Uani 1 1 d . . . . .
H12A H 0.5921 0.9851 0.5219 0.048 Uiso 1 1 calc R U . . .
C13 C 0.70592(13) 0.93511(11) 0.56350(11) 0.0376(5) Uani 1 1 d . . . . .
C14 C 0.65020(13) 0.88292(11) 0.64086(11) 0.0394(5) Uani 1 1 d . . . . .
H14A H 0.5811 0.8815 0.6559 0.047 Uiso 1 1 calc R U . . .
C15 C 0.69590(13) 0.83565(11) 0.69258(11) 0.0374(5) Uani 1 1 d . . . . .
C16 C 0.64696(13) 0.77716(11) 0.77786(11) 0.0369(5) Uani 1 1 d . . . . .
H16A H 0.5742 0.7759 0.7930 0.044 Uiso 1 1 calc R U . . .
C17 C 0.68437(13) 0.70232(11) 0.78774(11) 0.0384(5) Uani 1 1 d . . . . .
C18 C 0.62924(14) 0.63796(12) 0.81317(11) 0.0419(5) Uani 1 1 d . . . . .
H18A H 0.5602 0.6374 0.8267 0.050 Uiso 1 1 calc R U . . .
C19 C 0.67515(15) 0.57215(12) 0.81938(11) 0.0430(5) Uani 1 1 d . . . . .
C20 C 0.61983(16) 0.50539(13) 0.84609(12) 0.0499(5) Uani 1 1 d . . . . .
H20A H 0.5507 0.5043 0.8603 0.060 Uiso 1 1 calc R U . . .
C21 C 0.66451(17) 0.44074(13) 0.85209(13) 0.0530(6) Uani 1 1 d . . . . .
C22 C 0.6101(2) 0.37115(15) 0.88129(15) 0.0654(7) Uani 1 1 d . . . . .
C23 C 0.6545(2) 0.31001(15) 0.88694(16) 0.0692(7) Uani 1 1 d . . . . .
C24 C 0.7565(2) 0.31064(14) 0.86613(15) 0.0662(7) Uani 1 1 d . . . . .
C25 C 0.81343(19) 0.37491(14) 0.83924(14) 0.0602(6) Uani 1 1 d . . . . .
C26 C 0.77043(17) 0.44148(13) 0.83040(12) 0.0496(5) Uani 1 1 d . . . . .
C27 C 0.82541(16) 0.50849(12) 0.80368(12) 0.0481(5) Uani 1 1 d . . . . .
H27A H 0.8945 0.5096 0.7898 0.058 Uiso 1 1 calc R U . . .
C28 C 0.78033(15) 0.57339(12) 0.79715(11) 0.0429(5) Uani 1 1 d . . . . .
C29 C 0.83678(14) 0.64161(12) 0.77040(11) 0.0404(5) Uani 1 1 d . . . . .
H29A H 0.9059 0.6435 0.7560 0.048 Uiso 1 1 calc R U . . .
C30 C 0.79013(14) 0.70361(11) 0.76594(11) 0.0389(5) Uani 1 1 d . . . . .
C31 C 0.79568(13) 0.79779(11) 0.80416(11) 0.0374(5) Uani 1 1 d . . . . .
C32 C 0.84595(14) 0.81198(11) 0.84257(11) 0.0389(5) Uani 1 1 d . . . . .
H32A H 0.9151 0.8132 0.8276 0.047 Uiso 1 1 calc R U . . .
C33 C 0.79631(13) 0.82493(11) 0.90446(11) 0.0386(5) Uani 1 1 d . . . . .
C34 C 0.84580(15) 0.83996(12) 0.94510(12) 0.0459(5) Uani 1 1 d . . . . .
H34A H 0.9150 0.8423 0.9302 0.055 Uiso 1 1 calc R U . . .
C35 C 0.79544(15) 0.85167(12) 1.00750(12) 0.0452(5) Uani 1 1 d . . . . .
C36 C 0.84342(17) 0.86763(14) 1.04940(14) 0.0581(6) Uani 1 1 d . . . . .
C37 C 0.79455(19) 0.88092(14) 1.10703(15) 0.0604(6) Uani 1 1 d . . . . .
C38 C 0.69125(19) 0.87887(14) 1.12955(14) 0.0591(6) Uani 1 1 d . . . . .
C39 C 0.64145(17) 0.86311(13) 1.09135(14) 0.0545(6) Uani 1 1 d . . . . .
C40 C 0.69024(15) 0.85004(11) 1.02867(12) 0.0416(5) Uani 1 1 d . . . . .
C41 C 0.64044(14) 0.83492(11) 0.98851(12) 0.0417(5) Uani 1 1 d . . . . .
H41A H 0.5712 0.8327 1.0036 0.050 Uiso 1 1 calc R U . . .
C42 C 0.68974(13) 0.82317(11) 0.92724(11) 0.0377(5) Uani 1 1 d . . . . .
C43 C 0.63995(14) 0.80809(11) 0.88509(11) 0.0383(5) Uani 1 1 d . . . . .
H43A H 0.5708 0.8067 0.8987 0.046 Uiso 1 1 calc R U . . .
C44 C 0.69038(13) 0.79580(10) 0.82593(11) 0.0362(5) Uani 1 1 d . . . . .
C45 C 0.16867(13) 0.89411(11) 0.91688(12) 0.0389(5) Uani 1 1 d . . . . .
H45A H 0.0964 0.8959 0.9280 0.047 Uiso 1 1 calc R U . . .
C46 C 0.22382(14) 0.94794(12) 0.83281(12) 0.0411(5) Uani 1 1 d . . . . .
C47 C 0.18350(15) 0.99533(12) 0.77676(12) 0.0430(5) Uani 1 1 d . . . . .
H47A H 0.1146 0.9957 0.7885 0.052 Uiso 1 1 calc R U . . .
C48 C 0.24480(15) 1.04535(12) 0.69919(12) 0.0450(5) Uani 1 1 d . . . . .
C49 C 0.20638(17) 1.09502(13) 0.64116(14) 0.0525(6) Uani 1 1 d . . . . .
H49A H 0.1377 1.0966 0.6522 0.063 Uiso 1 1 calc R U . . .
C50 C 0.26673(18) 1.14341(12) 0.56594(13) 0.0513(6) Uani 1 1 d . . . . .
C51 C 0.2288(2) 1.19721(15) 0.50472(15) 0.0642(7) Uani 1 1 d . . . . .
C52 C 0.2878(3) 1.24342(15) 0.43420(16) 0.0732(8) Uani 1 1 d . . . . .
C53 C 0.3895(2) 1.24048(16) 0.41740(15) 0.0752(8) Uani 1 1 d . . . . .
C54 C 0.4305(2) 1.19141(15) 0.47274(15) 0.0661(7) Uani 1 1 d . . . . .
C55 C 0.37076(18) 1.14125(13) 0.54949(13) 0.0521(6) Uani 1 1 d . . . . .
C56 C 0.41122(17) 1.09048(13) 0.60759(13) 0.0536(6) Uani 1 1 d . . . . .
H56A H 0.4800 1.0889 0.5961 0.064 Uiso 1 1 calc R U . . .
C57 C 0.35072(15) 1.04192(12) 0.68258(13) 0.0474(5) Uani 1 1 d . . . . .
C58 C 0.38935(14) 0.99080(11) 0.74328(12) 0.0419(5) Uani 1 1 d . . . . .
H58A H 0.4579 0.9881 0.7332 0.050 Uiso 1 1 calc R U . . .
C59 C 0.32861(14) 0.94583(12) 0.81565(12) 0.0399(5) Uani 1 1 d . . . . .
C60 C 0.35974(13) 0.88978(11) 0.88675(11) 0.0373(5) Uani 1 1 d . . . . .
H60A H 0.4321 0.8882 0.8753 0.045 Uiso 1 1 calc R U . . .
C61 C 0.31358(13) 0.91166(11) 0.94927(11) 0.0379(5) Uani 1 1 d . . . . .
C62 C 0.36117(13) 0.92770(11) 0.98799(11) 0.0379(5) Uani 1 1 d . . . . .
H62A H 0.4302 0.9284 0.9747 0.046 Uiso 1 1 calc R U . . .
C63 C 0.30905(13) 0.94350(11) 1.04810(11) 0.0373(5) Uani 1 1 d . . . . .
C64 C 0.35567(14) 0.95745(11) 1.08997(12) 0.0415(5) Uani 1 1 d . . . . .
H64A H 0.4246 0.9578 1.0778 0.050 Uiso 1 1 calc R U . . .
C65 C 0.30165(14) 0.97129(11) 1.15121(11) 0.0395(5) Uani 1 1 d . . . . .
C66 C 0.34714(15) 0.98448(12) 1.19615(13) 0.0466(5) Uani 1 1 d . . . . .
C67 C 0.29565(17) 0.99467(13) 1.25522(14) 0.0513(6) Uani 1 1 d . . . . .
C68 C 0.19137(17) 0.99272(13) 1.27527(13) 0.0530(6) Uani 1 1 d . . . . .
C69 C 0.14521(15) 0.98108(13) 1.23357(14) 0.0499(5) Uani 1 1 d . . . . .
C70 C 0.19690(14) 0.96992(11) 1.17030(12) 0.0422(5) Uani 1 1 d . . . . .
C71 C 0.15038(15) 0.95651(12) 1.12700(13) 0.0454(5) Uani 1 1 d . . . . .
H71A H 0.0815 0.9565 1.1390 0.054 Uiso 1 1 calc R U . . .
C72 C 0.20249(14) 0.94319(11) 1.06702(12) 0.0402(5) Uani 1 1 d . . . . .
C73 C 0.15525(14) 0.92867(12) 1.02328(12) 0.0415(5) Uani 1 1 d . . . . .
H73A H 0.0865 0.9298 1.0337 0.050 Uiso 1 1 calc R U . . .
C74 C 0.20829(13) 0.91332(11) 0.96680(12) 0.0381(5) Uani 1 1 d . . . . .
C75 C 0.20129(13) 0.81601(12) 0.93379(11) 0.0387(5) Uani 1 1 d . . . . .
C76 C 0.14185(14) 0.75339(12) 0.96272(12) 0.0423(5) Uani 1 1 d . . . . .
H76A H 0.0732 0.7557 0.9748 0.051 Uiso 1 1 calc R U . . .
C77 C 0.18304(14) 0.68424(12) 0.97491(11) 0.0415(5) Uani 1 1 d . . . . .
C78 C 0.12371(15) 0.61823(12) 1.00514(12) 0.0476(5) Uani 1 1 d . . . . .
H78A H 0.0548 0.6191 1.0193 0.057 Uiso 1 1 calc R U . . .
C79 C 0.16499(15) 0.55151(12) 1.01457(12) 0.0449(5) Uani 1 1 d . . . . .
C80 C 0.10708(17) 0.48354(14) 1.04503(13) 0.0537(6) Uani 1 1 d . . . . .
C81 C 0.14763(19) 0.42103(14) 1.05028(14) 0.0595(6) Uani 1 1 d . . . . .
C82 C 0.2512(2) 0.41963(13) 1.02642(14) 0.0595(6) Uani 1 1 d . . . . .
C83 C 0.30907(16) 0.48146(13) 1.00025(12) 0.0506(6) Uani 1 1 d . . . . .
C84 C 0.26990(16) 0.55034(12) 0.99269(12) 0.0464(5) Uani 1 1 d . . . . .
C85 C 0.32889(15) 0.61512(12) 0.96437(12) 0.0443(5) Uani 1 1 d . . . . .
H85A H 0.3977 0.6136 0.9512 0.053 Uiso 1 1 calc R U . . .
C86 C 0.28897(14) 0.68196(11) 0.95506(11) 0.0399(5) Uani 1 1 d . . . . .
C87 C 0.34827(14) 0.74885(12) 0.92677(11) 0.0398(5) Uani 1 1 d . . . . .
H87A H 0.4171 0.7479 0.9150 0.048 Uiso 1 1 calc R U . . .
C88 C 0.30666(13) 0.81396(12) 0.91652(11) 0.0376(5) Uani 1 1 d . . . . .
F1 F 0.97512(8) 1.09355(8) 0.31289(7) 0.0615(4) Uani 1 1 d . . . . .
F2 F 0.88449(10) 1.18508(8) 0.20657(7) 0.0717(4) Uani 1 1 d . . . . .
F3 F 0.68593(10) 1.18118(8) 0.24602(8) 0.0699(4) Uani 1 1 d . . . . .
F4 F 0.57396(8) 1.08340(7) 0.39265(7) 0.0584(3) Uani 1 1 d . . . . .
F5 F 0.51102(11) 0.36904(9) 0.90327(10) 0.0889(5) Uani 1 1 d . . . . .
F6 F 0.60389(13) 0.24415(8) 0.91407(11) 0.0985(5) Uani 1 1 d . . . . .
F7 F 0.79941(13) 0.24697(8) 0.87391(10) 0.0935(5) Uani 1 1 d . . . . .
F8 F 0.91194(12) 0.37539(8) 0.81927(10) 0.0811(4) Uani 1 1 d . . . . .
F9 F 0.94266(10) 0.87056(11) 1.02874(9) 0.0943(6) Uani 1 1 d . . . . .
F10 F 0.84118(12) 0.89765(10) 1.14511(9) 0.0873(5) Uani 1 1 d . . . . .
F11 F 0.64528(11) 0.89359(10) 1.18591(9) 0.0820(5) Uani 1 1 d . . . . .
F12 F 0.54364(10) 0.86248(10) 1.11189(9) 0.0800(5) Uani 1 1 d . . . . .
F13 F 0.13076(13) 1.19883(9) 0.52074(9) 0.0845(5) Uani 1 1 d . . . . .
F14 F 0.25182(14) 1.29325(10) 0.37745(9) 0.0974(5) Uani 1 1 d . . . . .
F15 F 0.44748(14) 1.28616(11) 0.34485(9) 0.1056(6) Uani 1 1 d . . . . .
F16 F 0.52893(12) 1.18992(9) 0.45558(8) 0.0864(5) Uani 1 1 d . . . . .
F17 F 0.44667(9) 0.98683(9) 1.17758(8) 0.0665(4) Uani 1 1 d . . . . .
F18 F 0.34013(10) 1.00762(9) 1.29700(8) 0.0721(4) Uani 1 1 d . . . . .
F19 F 0.14244(10) 1.00374(9) 1.33426(9) 0.0762(4) Uani 1 1 d . . . . .
F20 F 0.04621(9) 0.98075(10) 1.25178(9) 0.0749(4) Uani 1 1 d . . . . .
F21 F 0.00841(10) 0.48263(8) 1.07078(9) 0.0737(4) Uani 1 1 d . . . . .
F22 F 0.09106(12) 0.35723(8) 1.07832(10) 0.0848(5) Uani 1 1 d . . . . .
F23 F 0.28957(12) 0.35575(8) 1.03204(9) 0.0773(4) Uani 1 1 d . . . . .
F24 F 0.40823(10) 0.47919(7) 0.97982(8) 0.0673(4) Uani 1 1 d . . . . .

loop_
_atom_site_aniso_label
_atom_site_aniso_U_11
_atom_site_aniso_U_22
_atom_site_aniso_U_33
_atom_site_aniso_U_23
_atom_site_aniso_U_13
_atom_site_aniso_U_12
C1 0.0292(9) 0.0382(11) 0.0384(11) -0.0160(9) -0.0096(8) -0.0002(8)
C2 0.0347(10) 0.0411(12) 0.0383(11) -0.0199(10) -0.0112(9) 0.0007(9)
C3 0.0312(10) 0.0411(12) 0.0407(12) -0.0192(10) -0.0088(9) -0.0009(9)
C4 0.0330(10) 0.0409(12) 0.0369(11) -0.0196(10) -0.0088(9) -0.0015(9)
C5 0.0330(10) 0.0473(12) 0.0410(12) -0.0226(10) -0.0106(9) -0.0030(9)
C6 0.0429(11) 0.0360(11) 0.0383(11) -0.0186(10) -0.0122(9) -0.0018(9)
C7 0.0370(11) 0.0495(13) 0.0415(12) -0.0196(11) -0.0114(10) -0.0036(9)
C8 0.0569(14) 0.0481(14) 0.0364(12) -0.0115(11) -0.0127(11) -0.0065(11)
C9 0.0606(14) 0.0475(14) 0.0390(13) -0.0126(11) -0.0240(11) 0.0014(11)
C10 0.0395(11) 0.0505(13) 0.0454(13) -0.0243(11) -0.0158(10) 0.0056(10)
C11 0.0411(11) 0.0376(11) 0.0381(12) -0.0173(10) -0.0137(9) -0.0007(9)
C12 0.0336(10) 0.0511(13) 0.0423(12) -0.0249(11) -0.0159(9) 0.0043(9)
C13 0.0362(10) 0.0402(12) 0.0392(11) -0.0213(10) -0.0106(9) -0.0009(9)
C14 0.0308(10) 0.0458(12) 0.0403(12) -0.0206(10) -0.0088(9) -0.0014(9)
C15 0.0318(10) 0.0441(12) 0.0367(11) -0.0194(10) -0.0100(9) -0.0029(9)
C16 0.0291(9) 0.0421(12) 0.0329(11) -0.0151(9) -0.0059(8) -0.0010(8)
C17 0.0384(10) 0.0417(12) 0.0307(10) -0.0142(9) -0.0098(9) -0.0024(9)
C18 0.0363(10) 0.0524(14) 0.0361(11) -0.0218(10) -0.0076(9) -0.0050(10)
C19 0.0467(12) 0.0480(13) 0.0328(11) -0.0194(10) -0.0090(9) -0.0037(10)
C20 0.0499(12) 0.0501(14) 0.0436(13) -0.0196(11) -0.0094(10) -0.0085(11)
C21 0.0669(15) 0.0490(14) 0.0416(13) -0.0190(11) -0.0178(11) -0.0051(12)
C22 0.0778(18) 0.0520(16) 0.0642(17) -0.0254(14) -0.0211(14) -0.0070(14)
C23 0.089(2) 0.0463(16) 0.0672(17) -0.0223(14) -0.0231(15) -0.0079(14)
C24 0.097(2) 0.0363(14) 0.0628(16) -0.0211(13) -0.0275(15) 0.0074(14)
C25 0.0684(17) 0.0588(17) 0.0521(15) -0.0275(13) -0.0165(13) 0.0070(13)
C26 0.0661(14) 0.0450(14) 0.0372(12) -0.0192(11) -0.0157(11) -0.0004(11)
C27 0.0500(12) 0.0481(14) 0.0417(12) -0.0203(11) -0.0108(10) 0.0022(11)
C28 0.0516(12) 0.0445(13) 0.0319(11) -0.0178(10) -0.0122(9) -0.0005(10)
C29 0.0361(10) 0.0471(13) 0.0347(11) -0.0183(10) -0.0087(9) -0.0009(9)
C30 0.0419(11) 0.0399(12) 0.0295(10) -0.0117(9) -0.0123(9) -0.0008(9)
C31 0.0352(10) 0.0308(11) 0.0334(11) -0.0062(9) -0.0098(9) -0.0001(8)
C32 0.0312(10) 0.0387(12) 0.0398(12) -0.0130(10) -0.0113(9) -0.0034(8)
C33 0.0372(10) 0.0340(11) 0.0385(11) -0.0130(9) -0.0106(9) -0.0029(8)
C34 0.0362(11) 0.0565(14) 0.0461(13) -0.0246(11) -0.0128(10) -0.0043(10)
C35 0.0460(12) 0.0441(13) 0.0470(13) -0.0226(11) -0.0141(10) -0.0031(10)
C36 0.0558(14) 0.0717(17) 0.0549(15) -0.0347(14) -0.0180(12) -0.0063(12)
C37 0.0701(16) 0.0613(16) 0.0581(16) -0.0309(13) -0.0256(13) -0.0020(12)
C38 0.0773(17) 0.0600(16) 0.0524(15) -0.0351(13) -0.0255(13) 0.0178(13)
C39 0.0585(14) 0.0551(15) 0.0567(15) -0.0316(13) -0.0221(12) 0.0178(11)
C40 0.0477(12) 0.0334(11) 0.0400(12) -0.0148(10) -0.0148(10) 0.0059(9)
C41 0.0382(11) 0.0423(12) 0.0441(12) -0.0209(10) -0.0143(9) 0.0094(9)
C42 0.0346(10) 0.0357(11) 0.0419(12) -0.0173(10) -0.0137(9) 0.0019(8)
C43 0.0311(10) 0.0396(12) 0.0395(12) -0.0150(10) -0.0121(9) 0.0017(8)
C44 0.0332(10) 0.0314(11) 0.0357(11) -0.0085(9) -0.0130(9) -0.0008(8)
C45 0.0314(10) 0.0464(12) 0.0456(12) -0.0241(10) -0.0184(9) 0.0057(9)
C46 0.0392(11) 0.0445(12) 0.0481(13) -0.0266(11) -0.0175(10) 0.0032(9)
C47 0.0404(11) 0.0521(13) 0.0478(13) -0.0294(11) -0.0199(10) 0.0057(10)
C48 0.0501(12) 0.0450(13) 0.0486(13) -0.0256(11) -0.0218(11) 0.0044(10)
C49 0.0566(13) 0.0563(15) 0.0587(15) -0.0344(13) -0.0265(12) 0.0099(11)
C50 0.0756(16) 0.0431(13) 0.0444(13) -0.0231(11) -0.0277(12) 0.0061(11)
C51 0.088(2) 0.0639(17) 0.0561(17) -0.0348(15) -0.0344(15) 0.0141(15)
C52 0.120(3) 0.0613(18) 0.0480(17) -0.0255(15) -0.0398(17) 0.0066(17)
C53 0.104(2) 0.0653(18) 0.0458(16) -0.0171(14) -0.0219(16) -0.0144(16)
C54 0.087(2) 0.0607(17) 0.0500(16) -0.0246(14) -0.0214(14) -0.0083(14)
C55 0.0709(15) 0.0484(14) 0.0441(13) -0.0249(12) -0.0212(12) -0.0018(11)
C56 0.0583(14) 0.0562(15) 0.0499(14) -0.0280(12) -0.0145(12) -0.0080(11)
C57 0.0490(12) 0.0519(14) 0.0491(13) -0.0288(12) -0.0164(11) -0.0026(10)
C58 0.0394(11) 0.0433(12) 0.0450(13) -0.0222(11) -0.0142(10) 0.0012(9)
C59 0.0389(11) 0.0462(12) 0.0452(12) -0.0277(11) -0.0171(10) 0.0036(9)
C60 0.0326(10) 0.0431(12) 0.0401(11) -0.0208(10) -0.0156(9) 0.0034(9)
C61 0.0336(10) 0.0368(11) 0.0413(12) -0.0153(10) -0.0152(9) 0.0020(8)
C62 0.0306(10) 0.0354(11) 0.0461(12) -0.0180(10) -0.0124(9) 0.0003(8)
C63 0.0371(10) 0.0345(11) 0.0410(11) -0.0153(10) -0.0180(9) 0.0010(8)
C64 0.0359(10) 0.0402(12) 0.0459(12) -0.0186(10) -0.0123(9) -0.0030(9)
C65 0.0432(11) 0.0358(11) 0.0408(12) -0.0154(10) -0.0198(9) 0.0000(9)
C66 0.0468(12) 0.0461(13) 0.0491(13) -0.0224(11) -0.0178(10) -0.0008(10)
C67 0.0632(14) 0.0507(14) 0.0564(14) -0.0309(12) -0.0324(12) 0.0076(11)
C68 0.0628(14) 0.0592(15) 0.0535(14) -0.0364(13) -0.0264(12) 0.0154(12)
C69 0.0459(12) 0.0580(15) 0.0601(15) -0.0379(13) -0.0208(11) 0.0120(10)
C70 0.0458(11) 0.0419(12) 0.0472(12) -0.0241(11) -0.0223(10) 0.0095(9)
C71 0.0365(11) 0.0512(13) 0.0548(13) -0.0287(11) -0.0178(10) 0.0052(9)
C72 0.0389(11) 0.0398(12) 0.0432(12) -0.0205(10) -0.0140(9) 0.0043(9)
C73 0.0311(10) 0.0482(13) 0.0480(12) -0.0225(11) -0.0176(9) 0.0028(9)
C74 0.0362(10) 0.0384(12) 0.0416(12) -0.0191(10) -0.0154(9) 0.0031(9)
C75 0.0374(10) 0.0488(13) 0.0346(11) -0.0230(10) -0.0118(9) 0.0004(9)
C76 0.0353(10) 0.0524(14) 0.0435(12) -0.0250(11) -0.0140(9) -0.0006(10)
C77 0.0396(11) 0.0472(13) 0.0374(11) -0.0188(10) -0.0138(9) -0.0017(9)
C78 0.0447(12) 0.0503(14) 0.0458(13) -0.0199(11) -0.0152(10) -0.0061(10)
C79 0.0524(12) 0.0447(13) 0.0360(12) -0.0156(10) -0.0169(10) -0.0048(10)
C80 0.0561(14) 0.0506(15) 0.0529(14) -0.0191(12) -0.0236(11) -0.0052(11)
C81 0.0760(17) 0.0448(15) 0.0537(15) -0.0143(12) -0.0278(13) -0.0121(13)
C82 0.0926(19) 0.0397(14) 0.0510(14) -0.0216(12) -0.0298(14) 0.0068(13)
C83 0.0556(14) 0.0492(15) 0.0407(13) -0.0181(11) -0.0127(11) 0.0022(11)
C84 0.0578(13) 0.0467(13) 0.0345(11) -0.0184(10) -0.0150(10) -0.0022(11)
C85 0.0437(11) 0.0461(13) 0.0418(12) -0.0210(11) -0.0114(10) -0.0007(10)
C86 0.0408(11) 0.0432(12) 0.0337(11) -0.0174(10) -0.0100(9) -0.0025(9)
C87 0.0335(10) 0.0467(13) 0.0434(12) -0.0246(10) -0.0126(9) 0.0035(9)
C88 0.0352(10) 0.0473(13) 0.0329(11) -0.0211(10) -0.0102(8) -0.0017(9)
F1 0.0432(7) 0.0694(9) 0.0468(7) -0.0121(7) -0.0064(6) -0.0099(6)
F2 0.0627(8) 0.0785(10) 0.0400(8) -0.0042(7) -0.0117(6) -0.0104(7)
F3 0.0709(9) 0.0706(10) 0.0548(8) -0.0127(7) -0.0342(7) 0.0070(7)
F4 0.0463(7) 0.0665(9) 0.0545(8) -0.0196(7) -0.0238(6) 0.0082(6)
F5 0.0734(10) 0.0700(10) 0.1163(13) -0.0433(10) -0.0178(9) -0.0184(8)
F6 0.1216(13) 0.0485(9) 0.1154(14) -0.0303(9) -0.0340(11) -0.0194(9)
F7 0.1274(14) 0.0493(9) 0.1009(13) -0.0350(9) -0.0352(11) 0.0113(9)
F8 0.0833(11) 0.0592(9) 0.0968(12) -0.0392(9) -0.0226(9) 0.0147(8)
F9 0.0557(9) 0.1711(17) 0.0878(11) -0.0871(12) -0.0123(8) -0.0256(9)
F10 0.1014(11) 0.1157(13) 0.0788(11) -0.0662(10) -0.0349(9) -0.0085(10)
F11 0.0947(11) 0.1084(13) 0.0743(10) -0.0678(10) -0.0301(9) 0.0255(9)
F12 0.0607(9) 0.1252(14) 0.0848(11) -0.0752(10) -0.0260(8) 0.0311(9)
F13 0.0998(12) 0.0887(12) 0.0696(10) -0.0335(9) -0.0477(9) 0.0325(9)
F14 0.1428(15) 0.0856(12) 0.0553(9) -0.0175(9) -0.0520(10) 0.0187(11)
F15 0.1329(15) 0.0983(13) 0.0513(10) -0.0081(9) -0.0263(10) -0.0222(11)
F16 0.0843(11) 0.0928(12) 0.0581(9) -0.0237(9) -0.0079(8) -0.0175(9)
F17 0.0465(7) 0.1004(11) 0.0717(9) -0.0517(9) -0.0229(7) -0.0066(7)
F18 0.0772(9) 0.0967(11) 0.0744(10) -0.0578(9) -0.0367(8) 0.0070(8)
F19 0.0740(9) 0.1128(13) 0.0818(10) -0.0747(10) -0.0325(8) 0.0268(8)
F20 0.0500(8) 0.1242(13) 0.0885(10) -0.0794(10) -0.0265(7) 0.0241(8)
F21 0.0598(8) 0.0616(9) 0.0897(11) -0.0262(8) -0.0246(8) -0.0130(7)
F22 0.0972(11) 0.0478(9) 0.1022(12) -0.0234(8) -0.0398(9) -0.0144(8)
F23 0.1040(11) 0.0477(9) 0.0756(10) -0.0277(8) -0.0253(9) 0.0044(8)
F24 0.0681(9) 0.0554(8) 0.0709(9) -0.0316(7) -0.0111(7) 0.0090(7)

loop_
_atom_type_symbol
_atom_type_description
_atom_type_scat_dispersion_real
_atom_type_scat_dispersion_imag
_atom_type_scat_source
C C 0.0033 0.0016 'International Tables Vol C Tables 4.2.6.8 and 6.1.1.4'
H H 0.0000 0.0000 'International Tables Vol C Tables 4.2.6.8 and 6.1.1.4'
F F 0.0171 0.0103 'International Tables Vol C Tables 4.2.6.8 and 6.1.1.4'

loop_
_geom_angle_atom_site_label_1
_geom_angle_atom_site_label_2
_geom_angle_atom_site_label_3
_geom_angle
_geom_angle_site_symmetry_1
_geom_angle_site_symmetry_3
C31 C1 C2 106.29(15) . .
C31 C1 C30 105.92(15) . .
C2 C1 C30 106.01(15) . .
C31 C1 H1A 112.7 . .
C2 C1 H1A 112.7 . .
C30 C1 H1A 112.7 . .
C3 C2 C15 120.23(17) . .
C3 C2 C1 127.20(17) . .
C15 C2 C1 112.56(16) . .
C2 C3 C4 121.19(17) . .
C2 C3 H3A 119.4 . .
C4 C3 H3A 119.4 . .
C5 C4 C3 122.55(17) . .
C5 C4 C13 119.73(17) . .
C3 C4 C13 117.71(17) . .
C4 C5 C6 121.94(18) . .
C4 C5 H5A 119.0 . .
C6 C5 H5A 119.0 . .
C5 C6 C7 123.25(18) . .
C5 C6 C11 118.76(18) . .
C7 C6 C11 118.00(18) . .
C8 C7 F1 118.85(19) . .
C8 C7 C6 122.67(19) . .
F1 C7 C6 118.46(17) . .
C7 C8 F2 121.89(19) . .
C7 C8 C9 119.7(2) . .
F2 C8 C9 118.36(19) . .
C10 C9 F3 121.6(2) . .
C10 C9 C8 120.23(19) . .
F3 C9 C8 118.17(19) . .
C9 C10 F4 119.89(18) . .
C9 C10 C11 121.67(19) . .
F4 C10 C11 118.44(18) . .
C12 C11 C6 120.19(18) . .
C12 C11 C10 122.18(18) . .
C6 C11 C10 117.63(18) . .
C11 C12 C13 121.03(18) . .
C11 C12 H12A 119.5 . .
C13 C12 H12A 119.5 . .
C12 C13 C14 122.08(17) . .
C12 C13 C4 118.34(18) . .
C14 C13 C4 119.58(17) . .
C15 C14 C13 120.34(17) . .
C15 C14 H14A 119.8 . .
C13 C14 H14A 119.8 . .
C14 C15 C2 120.94(18) . .
C14 C15 C16 126.75(17) . .
C2 C15 C16 112.30(16) . .
C17 C16 C44 105.70(15) . .
C17 C16 C15 106.07(15) . .
C44 C16 C15 106.27(15) . .
C17 C16 H16A 112.7 . .
C44 C16 H16A 112.7 . .
C15 C16 H16A 112.7 . .
C18 C17 C30 119.76(19) . .
C18 C17 C16 127.15(17) . .
C30 C17 C16 113.09(16) . .
C17 C18 C19 120.56(18) . .
C17 C18 H18A 119.7 . .
C19 C18 H18A 119.7 . .
C20 C19 C18 121.39(19) . .
C20 C19 C28 118.8(2) . .
C18 C19 C28 119.83(18) . .
C21 C20 C19 121.6(2) . .
C21 C20 H20A 119.2 . .
C19 C20 H20A 119.2 . .
C20 C21 C22 122.9(2) . .
C20 C21 C26 119.9(2) . .
C22 C21 C26 117.2(2) . .
C23 C22 F5 120.3(2) . .
C23 C22 C21 121.8(3) . .
F5 C22 C21 118.0(2) . .
C22 C23 F6 122.3(3) . .
C22 C23 C24 121.1(2) . .
F6 C23 C24 116.6(2) . .
F7 C24 C25 120.1(3) . .
F7 C24 C23 119.5(2) . .
C25 C24 C23 120.4(2) . .
F8 C25 C24 120.3(2) . .
F8 C25 C26 118.8(2) . .
C24 C25 C26 120.9(2) . .
C25 C26 C27 123.1(2) . .
C25 C26 C21 118.6(2) . .
C27 C26 C21 118.3(2) . .
C28 C27 C26 121.7(2) . .
C28 C27 H27A 119.1 . .
C26 C27 H27A 119.1 . .
C27 C28 C19 119.78(19) . .
C27 C28 C29 121.53(19) . .
C19 C28 C29 118.67(19) . .
C30 C29 C28 119.90(18) . .
C30 C29 H29A 120.0 . .
C28 C29 H29A 120.0 . .
C29 C30 C17 121.26(18) . .
C29 C30 C1 126.30(17) . .
C17 C30 C1 112.43(17) . .
C32 C31 C44 120.46(18) . .
C32 C31 C1 126.58(17) . .
C44 C31 C1 112.92(16) . .
C31 C32 C33 120.96(17) . .
C31 C32 H32A 119.5 . .
C33 C32 H32A 119.5 . .
C34 C33 C32 122.46(17) . .
C34 C33 C42 118.23(18) . .
C32 C33 C42 119.31(17) . .
C33 C34 C35 121.96(18) . .
C33 C34 H34A 119.0 . .
C35 C34 H34A 119.0 . .
C34 C35 C36 123.33(19) . .
C34 C35 C40 118.79(18) . .
C36 C35 C40 117.85(19) . .
C37 C36 F9 119.4(2) . .
C37 C36 C35 122.6(2) . .
F9 C36 C35 118.1(2) . .
C36 C37 F10 121.9(2) . .
C36 C37 C38 120.8(2) . .
F10 C37 C38 117.3(2) . .
F11 C38 C39 121.8(2) . .
F11 C38 C37 119.2(2) . .
C39 C38 C37 118.9(2) . .
F12 C39 C38 118.8(2) . .
F12 C39 C40 118.7(2) . .
C38 C39 C40 122.4(2) . .
C41 C40 C39 122.98(19) . .
C41 C40 C35 119.52(18) . .
C39 C40 C35 117.49(19) . .
C42 C41 C40 121.81(18) . .
C42 C41 H41A 119.1 . .
C40 C41 H41A 119.1 . .
C41 C42 C43 122.58(17) . .
C41 C42 C33 119.66(17) . .
C43 C42 C33 117.75(17) . .
C44 C43 C42 121.16(17) . .
C44 C43 H43A 119.4 . .
C42 C43 H43A 119.4 . .
C43 C44 C31 120.35(17) . .
C43 C44 C16 126.66(16) . .
C31 C44 C16 112.97(17) . .
C46 C45 C75 106.71(16) . .
C46 C45 C74 106.96(15) . .
C75 C45 C74 104.99(15) . .
C46 C45 H45A 112.6 . .
C75 C45 H45A 112.6 . .
C74 C45 H45A 112.6 . .
C47 C46 C59 120.42(19) . .
C47 C46 C45 126.33(18) . .
C59 C46 C45 113.24(17) . .
C46 C47 C48 120.73(19) . .
C46 C47 H47A 119.6 . .
C48 C47 H47A 119.6 . .
C49 C48 C47 122.3(2) . .
C49 C48 C57 119.6(2) . .
C47 C48 C57 118.14(18) . .
C48 C49 C50 121.8(2) . .
C48 C49 H49A 119.1 . .
C50 C49 H49A 119.1 . .
C49 C50 C55 119.0(2) . .
C49 C50 C51 123.0(2) . .
C55 C50 C51 118.0(2) . .
C52 C51 F13 120.6(2) . .
C52 C51 C50 121.8(3) . .
F13 C51 C50 117.6(2) . .
C51 C52 F14 121.4(3) . .
C51 C52 C53 120.4(3) . .
F14 C52 C53 118.2(3) . .
F15 C53 C54 119.8(3) . .
F15 C53 C52 119.3(3) . .
C54 C53 C52 120.9(3) . .
F16 C54 C53 120.1(2) . .
F16 C54 C55 119.0(2) . .
C53 C54 C55 120.9(3) . .
C56 C55 C54 122.0(2) . .
C56 C55 C50 120.1(2) . .
C54 C55 C50 117.9(2) . .
C55 C56 C57 120.8(2) . .
C55 C56 H56A 119.6 . .
C57 C56 H56A 119.6 . .
C56 C57 C58 122.3(2) . .
C56 C57 C48 118.8(2) . .
C58 C57 C48 118.94(19) . .
C59 C58 C57 120.65(19) . .
C59 C58 H58A 119.7 . .
C57 C58 H58A 119.7 . .
C58 C59 C46 121.10(19) . .
C58 C59 C60 126.36(17) . .
C46 C59 C60 112.53(17) . .
C61 C60 C88 105.30(15) . .
C61 C60 C59 106.18(15) . .
C88 C60 C59 105.94(14) . .
C61 C60 H60A 112.9 . .
C88 C60 H60A 112.9 . .
C59 C60 H60A 112.9 . .
C62 C61 C74 119.95(18) . .
C62 C61 C60 126.75(16) . .
C74 C61 C60 113.29(16) . .
C61 C62 C63 121.37(17) . .
C61 C62 H62A 119.3 . .
C63 C62 H62A 119.3 . .
C64 C63 C62 122.31(17) . .
C64 C63 C72 119.18(18) . .
C62 C63 C72 118.49(17) . .
C63 C64 C65 121.29(17) . .
C63 C64 H64A 119.4 . .
C65 C64 H64A 119.4 . .
C66 C65 C64 122.65(18) . .
C66 C65 C70 117.98(19) . .
C64 C65 C70 119.35(17) . .
C67 C66 F17 119.58(18) . .
C67 C66 C65 122.23(19) . .
F17 C66 C65 118.19(19) . .
C66 C67 F18 121.4(2) . .
C66 C67 C68 120.34(19) . .
F18 C67 C68 118.2(2) . .
F19 C68 C69 122.0(2) . .
F19 C68 C67 118.64(19) . .
C69 C68 C67 119.4(2) . .
C68 C69 F20 119.25(19) . .
C68 C69 C70 122.28(19) . .
F20 C69 C70 118.47(18) . .
C71 C70 C69 123.25(18) . .
C71 C70 C65 118.94(18) . .
C69 C70 C65 117.79(18) . .
C72 C71 C70 122.10(18) . .
C72 C71 H71A 119.0 . .
C70 C71 H71A 119.0 . .
C71 C72 C73 122.28(18) . .
C71 C72 C63 119.13(18) . .
C73 C72 C63 118.59(18) . .
C74 C73 C72 120.64(17) . .
C74 C73 H73A 119.7 . .
C72 C73 H73A 119.7 . .
C73 C74 C61 120.90(17) . .
C73 C74 C45 127.01(16) . .
C61 C74 C45 112.06(16) . .
C76 C75 C88 121.27(19) . .
C76 C75 C45 126.41(17) . .
C88 C75 C45 112.31(16) . .
C75 C76 C77 120.14(18) . .
C75 C76 H76A 119.9 . .
C77 C76 H76A 119.9 . .
C78 C77 C76 121.68(18) . .
C78 C77 C86 119.09(19) . .
C76 C77 C86 119.23(18) . .
C79 C78 C77 121.13(19) . .
C79 C78 H78A 119.4 . .
C77 C78 H78A 119.4 . .
C78 C79 C80 122.6(2) . .
C78 C79 C84 119.36(19) . .
C80 C79 C84 118.0(2) . .
C81 C80 F21 119.5(2) . .
C81 C80 C79 121.9(2) . .
F21 C80 C79 118.5(2) . .
C80 C81 F22 121.0(2) . .
C80 C81 C82 120.7(2) . .
F22 C81 C82 118.3(2) . .
F23 C82 C83 121.3(2) . .
F23 C82 C81 119.1(2) . .
C83 C82 C81 119.6(2) . .
C82 C83 F24 119.4(2) . .
C82 C83 C84 122.3(2) . .
F24 C83 C84 118.32(19) . .
C85 C84 C83 122.9(2) . .
C85 C84 C79 119.7(2) . .
C83 C84 C79 117.41(19) . .
C86 C85 C84 121.68(19) . .
C86 C85 H85A 119.2 . .
C84 C85 H85A 119.2 . .
C85 C86 C87 122.49(18) . .
C85 C86 C77 119.00(18) . .
C87 C86 C77 118.51(18) . .
C88 C87 C86 120.88(17) . .
C88 C87 H87A 119.6 . .
C86 C87 H87A 119.6 . .
C87 C88 C75 119.91(18) . .
C87 C88 C60 127.12(17) . .
C75 C88 C60 112.97(17) . .

loop_
_geom_bond_atom_site_label_1
_geom_bond_atom_site_label_2
_geom_bond_distance
_geom_bond_site_symmetry_2
C1 C31 1.520(3) .
C1 C2 1.522(3) .
C1 C30 1.525(3) .
C1 H1A 0.9900 .
C2 C3 1.346(3) .
C2 C15 1.450(2) .
C3 C4 1.434(3) .
C3 H3A 0.9400 .
C4 C5 1.373(3) .
C4 C13 1.450(3) .
C5 C6 1.396(3) .
C5 H5A 0.9400 .
C6 C7 1.410(3) .
C6 C11 1.424(3) .
C7 C8 1.331(3) .
C7 F1 1.354(2) .
C8 F2 1.355(2) .
C8 C9 1.418(3) .
C9 C10 1.335(3) .
C9 F3 1.354(2) .
C10 F4 1.350(2) .
C10 C11 1.433(3) .
C11 C12 1.394(3) .
C12 C13 1.401(3) .
C12 H12A 0.9400 .
C13 C14 1.422(3) .
C14 C15 1.344(3) .
C14 H14A 0.9400 .
C15 C16 1.532(3) .
C16 C17 1.517(3) .
C16 C44 1.517(3) .
C16 H16A 0.9900 .
C17 C18 1.365(3) .
C17 C30 1.439(3) .
C18 C19 1.415(3) .
C18 H18A 0.9400 .
C19 C20 1.400(3) .
C19 C28 1.431(3) .
C20 C21 1.388(3) .
C20 H20A 0.9400 .
C21 C22 1.429(3) .
C21 C26 1.442(3) .
C22 C23 1.326(4) .
C22 F5 1.346(3) .
C23 F6 1.349(3) .
C23 C24 1.388(4) .
C24 F7 1.351(3) .
C24 C25 1.370(3) .
C25 F8 1.341(3) .
C25 C26 1.399(3) .
C26 C27 1.402(3) .
C27 C28 1.392(3) .
C27 H27A 0.9400 .
C28 C29 1.433(3) .
C29 C30 1.360(3) .
C29 H29A 0.9400 .
C31 C32 1.354(3) .
C31 C44 1.432(2) .
C32 C33 1.405(3) .
C32 H32A 0.9400 .
C33 C34 1.395(3) .
C33 C42 1.449(3) .
C34 C35 1.401(3) .
C34 H34A 0.9400 .
C35 C36 1.414(3) .
C35 C40 1.431(3) .
C36 C37 1.332(3) .
C36 F9 1.349(3) .
C37 F10 1.341(3) .
C37 C38 1.404(3) .
C38 F11 1.318(3) .
C38 C39 1.364(3) .
C39 F12 1.331(3) .
C39 C40 1.417(3) .
C40 C41 1.391(3) .
C41 C42 1.378(3) .
C41 H41A 0.9400 .
C42 C43 1.426(3) .
C43 C44 1.351(3) .
C43 H43A 0.9400 .
C45 C46 1.512(3) .
C45 C75 1.524(3) .
C45 C74 1.525(3) .
C45 H45A 0.9900 .
C46 C47 1.350(3) .
C46 C59 1.433(3) .
C47 C48 1.439(3) .
C47 H47A 0.9400 .
C48 C49 1.372(3) .
C48 C57 1.451(3) .
C49 C50 1.399(3) .
C49 H49A 0.9400 .
C50 C55 1.423(3) .
C50 C51 1.433(3) .
C51 C52 1.327(4) .
C51 F13 1.340(3) .
C52 F14 1.335(3) .
C52 C53 1.392(4) .
C53 F15 1.344(3) .
C53 C54 1.357(4) .
C54 F16 1.344(3) .
C54 C55 1.422(3) .
C55 C56 1.397(3) .
C56 C57 1.398(3) .
C56 H56A 0.9400 .
C57 C58 1.417(3) .
C58 C59 1.353(3) .
C58 H58A 0.9400 .
C59 C60 1.526(3) .
C60 C61 1.523(3) .
C60 C88 1.525(3) .
C60 H60A 0.9900 .
C61 C62 1.354(3) .
C61 C74 1.439(2) .
C62 C63 1.417(3) .
C62 H62A 0.9400 .
C63 C64 1.377(3) .
C63 C72 1.453(3) .
C64 C65 1.419(3) .
C64 H64A 0.9400 .
C65 C66 1.413(3) .
C65 C70 1.427(3) .
C66 C67 1.329(3) .
C66 F17 1.354(2) .
C67 F18 1.343(2) .
C67 C68 1.419(3) .
C68 F19 1.328(2) .
C68 C69 1.343(3) .
C69 F20 1.349(2) .
C69 C70 1.414(3) .
C70 C71 1.396(3) .
C71 C72 1.384(3) .
C71 H71A 0.9400 .
C72 C73 1.423(3) .
C73 C74 1.353(3) .
C73 H73A 0.9400 .
C75 C76 1.354(3) .
C75 C88 1.440(3) .
C76 C77 1.421(3) .
C76 H76A 0.9400 .
C77 C78 1.402(3) .
C77 C86 1.447(3) .
C78 C79 1.389(3) .
C78 H78A 0.9400 .
C79 C80 1.422(3) .
C79 C84 1.431(3) .
C80 C81 1.330(3) .
C80 F21 1.346(3) .
C81 F22 1.354(3) .
C81 C82 1.414(3) .
C82 F23 1.341(3) .
C82 C83 1.341(3) .
C83 F24 1.355(2) .
C83 C84 1.427(3) .
C84 C85 1.387(3) .
C85 C86 1.384(3) .
C85 H85A 0.9400 .
C86 C87 1.425(3) .
C87 C88 1.359(3) .
C87 H87A 0.9400 .

loop_
_geom_torsion_atom_site_label_1
_geom_torsion_atom_site_label_2
_geom_torsion_atom_site_label_3
_geom_torsion_atom_site_label_4
_geom_torsion
_geom_torsion_site_symmetry_1
_geom_torsion_site_symmetry_2
_geom_torsion_site_symmetry_3
_geom_torsion_site_symmetry_4
C31 C1 C2 C3 123.1(2) . . . .
C30 C1 C2 C3 -124.5(2) . . . .
C31 C1 C2 C15 -55.8(2) . . . .
C30 C1 C2 C15 56.6(2) . . . .
C15 C2 C3 C4 0.2(3) . . . .
C1 C2 C3 C4 -178.52(18) . . . .
C2 C3 C4 C5 -179.77(19) . . . .
C2 C3 C4 C13 -0.4(3) . . . .
C3 C4 C5 C6 179.58(18) . . . .
C13 C4 C5 C6 0.2(3) . . . .
C4 C5 C6 C7 179.05(19) . . . .
C4 C5 C6 C11 -0.5(3) . . . .
C5 C6 C7 C8 177.8(2) . . . .
C11 C6 C7 C8 -2.6(3) . . . .
C5 C6 C7 F1 -0.5(3) . . . .
C11 C6 C7 F1 179.06(17) . . . .
F1 C7 C8 F2 -0.1(3) . . . .
C6 C7 C8 F2 -178.36(19) . . . .
F1 C7 C8 C9 -179.42(19) . . . .
C6 C7 C8 C9 2.3(3) . . . .
C7 C8 C9 C10 -1.2(3) . . . .
F2 C8 C9 C10 179.4(2) . . . .
C7 C8 C9 F3 179.7(2) . . . .
F2 C8 C9 F3 0.3(3) . . . .
F3 C9 C10 F4 0.1(3) . . . .
C8 C9 C10 F4 -178.99(19) . . . .
F3 C9 C10 C11 179.62(19) . . . .
C8 C9 C10 C11 0.5(3) . . . .
C5 C6 C11 C12 1.1(3) . . . .
C7 C6 C11 C12 -178.47(19) . . . .
C5 C6 C11 C10 -178.54(18) . . . .
C7 C6 C11 C10 1.9(3) . . . .
C9 C10 C11 C12 179.4(2) . . . .
F4 C10 C11 C12 -1.0(3) . . . .
C9 C10 C11 C6 -0.9(3) . . . .
F4 C10 C11 C6 178.63(17) . . . .
C6 C11 C12 C13 -1.4(3) . . . .
C10 C11 C12 C13 178.21(19) . . . .
C11 C12 C13 C14 -179.27(18) . . . .
C11 C12 C13 C4 1.1(3) . . . .
C5 C4 C13 C12 -0.5(3) . . . .
C3 C4 C13 C12 -179.88(18) . . . .
C5 C4 C13 C14 179.87(18) . . . .
C3 C4 C13 C14 0.5(3) . . . .
C12 C13 C14 C15 179.99(19) . . . .
C4 C13 C14 C15 -0.4(3) . . . .
C13 C14 C15 C2 0.2(3) . . . .
C13 C14 C15 C16 179.17(18) . . . .
C3 C2 C15 C14 -0.1(3) . . . .
C1 C2 C15 C14 178.80(18) . . . .
C3 C2 C15 C16 -179.23(18) . . . .
C1 C2 C15 C16 -0.3(2) . . . .
C14 C15 C16 C17 124.9(2) . . . .
C2 C15 C16 C17 -56.0(2) . . . .
C14 C15 C16 C44 -122.9(2) . . . .
C2 C15 C16 C44 56.1(2) . . . .
C44 C16 C17 C18 124.5(2) . . . .
C15 C16 C17 C18 -122.9(2) . . . .
C44 C16 C17 C30 -56.3(2) . . . .
C15 C16 C17 C30 56.23(19) . . . .
C30 C17 C18 C19 0.9(3) . . . .
C16 C17 C18 C19 -179.96(18) . . . .
C17 C18 C19 C20 179.34(18) . . . .
C17 C18 C19 C28 -1.4(3) . . . .
C18 C19 C20 C21 179.83(19) . . . .
C28 C19 C20 C21 0.6(3) . . . .
C19 C20 C21 C22 178.1(2) . . . .
C19 C20 C21 C26 -0.1(3) . . . .
C20 C21 C22 C23 -179.5(2) . . . .
C26 C21 C22 C23 -1.3(4) . . . .
C20 C21 C22 F5 0.5(3) . . . .
C26 C21 C22 F5 178.7(2) . . . .
F5 C22 C23 F6 0.3(4) . . . .
C21 C22 C23 F6 -179.7(2) . . . .
F5 C22 C23 C24 -178.6(2) . . . .
C21 C22 C23 C24 1.4(4) . . . .
C22 C23 C24 F7 178.8(2) . . . .
F6 C23 C24 F7 -0.2(4) . . . .
C22 C23 C24 C25 0.1(4) . . . .
F6 C23 C24 C25 -178.9(2) . . . .
F7 C24 C25 F8 1.1(4) . . . .
C23 C24 C25 F8 179.9(2) . . . .
F7 C24 C25 C26 179.7(2) . . . .
C23 C24 C25 C26 -1.6(4) . . . .
F8 C25 C26 C27 -1.9(3) . . . .
C24 C25 C26 C27 179.5(2) . . . .
F8 C25 C26 C21 -179.85(19) . . . .
C24 C25 C26 C21 1.6(3) . . . .
C20 C21 C26 C25 178.1(2) . . . .
C22 C21 C26 C25 -0.2(3) . . . .
C20 C21 C26 C27 0.1(3) . . . .
C22 C21 C26 C27 -178.2(2) . . . .
C25 C26 C27 C28 -178.5(2) . . . .
C21 C26 C27 C28 -0.6(3) . . . .
C26 C27 C28 C19 1.1(3) . . . .
C26 C27 C28 C29 179.49(19) . . . .
C20 C19 C28 C27 -1.1(3) . . . .
C18 C19 C28 C27 179.65(18) . . . .
C20 C19 C28 C29 -179.52(18) . . . .
C18 C19 C28 C29 1.2(3) . . . .
C27 C28 C29 C30 -178.95(18) . . . .
C19 C28 C29 C30 -0.6(3) . . . .
C28 C29 C30 C17 0.1(3) . . . .
C28 C29 C30 C1 -179.58(17) . . . .
C18 C17 C30 C29 -0.3(3) . . . .
C16 C17 C30 C29 -179.47(17) . . . .
C18 C17 C30 C1 179.45(17) . . . .
C16 C17 C30 C1 0.2(2) . . . .
C31 C1 C30 C29 -124.5(2) . . . .
C2 C1 C30 C29 122.8(2) . . . .
C31 C1 C30 C17 55.79(19) . . . .
C2 C1 C30 C17 -56.9(2) . . . .
C2 C1 C31 C32 -125.4(2) . . . .
C30 C1 C31 C32 122.1(2) . . . .
C2 C1 C31 C44 56.6(2) . . . .
C30 C1 C31 C44 -55.8(2) . . . .
C44 C31 C32 C33 0.1(3) . . . .
C1 C31 C32 C33 -177.74(18) . . . .
C31 C32 C33 C34 -179.77(19) . . . .
C31 C32 C33 C42 -0.1(3) . . . .
C32 C33 C34 C35 -179.02(19) . . . .
C42 C33 C34 C35 1.3(3) . . . .
C33 C34 C35 C36 -179.4(2) . . . .
C33 C34 C35 C40 -1.7(3) . . . .
C34 C35 C36 C37 177.9(2) . . . .
C40 C35 C36 C37 0.0(4) . . . .
C34 C35 C36 F9 -1.0(3) . . . .
C40 C35 C36 F9 -178.8(2) . . . .
F9 C36 C37 F10 0.4(4) . . . .
C35 C36 C37 F10 -178.5(2) . . . .
F9 C36 C37 C38 179.5(2) . . . .
C35 C36 C37 C38 0.6(4) . . . .
C36 C37 C38 F11 -178.8(2) . . . .
F10 C37 C38 F11 0.3(3) . . . .
C36 C37 C38 C39 -0.1(4) . . . .
F10 C37 C38 C39 179.1(2) . . . .
F11 C38 C39 F12 -0.1(4) . . . .
C37 C38 C39 F12 -178.9(2) . . . .
F11 C38 C39 C40 177.5(2) . . . .
C37 C38 C39 C40 -1.2(4) . . . .
F12 C39 C40 C41 -1.4(3) . . . .
C38 C39 C40 C41 -179.1(2) . . . .
F12 C39 C40 C35 179.50(19) . . . .
C38 C39 C40 C35 1.8(3) . . . .
C34 C35 C40 C41 1.7(3) . . . .
C36 C35 C40 C41 179.7(2) . . . .
C34 C35 C40 C39 -179.1(2) . . . .
C36 C35 C40 C39 -1.2(3) . . . .
C39 C40 C41 C42 179.3(2) . . . .
C35 C40 C41 C42 -1.6(3) . . . .
C40 C41 C42 C43 -179.59(18) . . . .
C40 C41 C42 C33 1.3(3) . . . .
C34 C33 C42 C41 -1.1(3) . . . .
C32 C33 C42 C41 179.22(18) . . . .
C34 C33 C42 C43 179.73(18) . . . .
C32 C33 C42 C43 0.1(3) . . . .
C41 C42 C43 C44 -179.09(19) . . . .
C33 C42 C43 C44 0.0(3) . . . .
C42 C43 C44 C31 -0.1(3) . . . .
C42 C43 C44 C16 178.25(18) . . . .
C32 C31 C44 C43 0.0(3) . . . .
C1 C31 C44 C43 178.12(17) . . . .
C32 C31 C44 C16 -178.52(17) . . . .
C1 C31 C44 C16 -0.4(2) . . . .
C17 C16 C44 C43 -121.9(2) . . . .
C15 C16 C44 C43 125.7(2) . . . .
C17 C16 C44 C31 56.52(19) . . . .
C15 C16 C44 C31 -55.9(2) . . . .
C75 C45 C46 C47 124.9(2) . . . .
C74 C45 C46 C47 -123.2(2) . . . .
C75 C45 C46 C59 -55.9(2) . . . .
C74 C45 C46 C59 56.1(2) . . . .
C59 C46 C47 C48 -1.0(3) . . . .
C45 C46 C47 C48 178.26(18) . . . .
C46 C47 C48 C49 -179.0(2) . . . .
C46 C47 C48 C57 1.6(3) . . . .
C47 C48 C49 C50 180.0(2) . . . .
C57 C48 C49 C50 -0.6(3) . . . .
C48 C49 C50 C55 -0.4(3) . . . .
C48 C49 C50 C51 -178.3(2) . . . .
C49 C50 C51 C52 178.8(2) . . . .
C55 C50 C51 C52 0.8(3) . . . .
C49 C50 C51 F13 -2.0(3) . . . .
C55 C50 C51 F13 180.00(19) . . . .
F13 C51 C52 F14 0.7(4) . . . .
C50 C51 C52 F14 179.8(2) . . . .
F13 C51 C52 C53 -178.7(2) . . . .
C50 C51 C52 C53 0.5(4) . . . .
C51 C52 C53 F15 177.8(2) . . . .
F14 C52 C53 F15 -1.6(4) . . . .
C51 C52 C53 C54 -1.0(4) . . . .
F14 C52 C53 C54 179.6(2) . . . .
F15 C53 C54 F16 1.8(4) . . . .
C52 C53 C54 F16 -179.4(2) . . . .
F15 C53 C54 C55 -178.6(2) . . . .
C52 C53 C54 C55 0.3(4) . . . .
F16 C54 C55 C56 0.0(3) . . . .
C53 C54 C55 C56 -179.7(2) . . . .
F16 C54 C55 C50 -179.4(2) . . . .
C53 C54 C55 C50 1.0(4) . . . .
C49 C50 C55 C56 1.1(3) . . . .
C51 C50 C55 C56 179.1(2) . . . .
C49 C50 C55 C54 -179.5(2) . . . .
C51 C50 C55 C54 -1.5(3) . . . .
C54 C55 C56 C57 179.9(2) . . . .
C50 C55 C56 C57 -0.8(3) . . . .
C55 C56 C57 C58 -178.70(19) . . . .
C55 C56 C57 C48 -0.2(3) . . . .
C49 C48 C57 C56 0.9(3) . . . .
C47 C48 C57 C56 -179.64(19) . . . .
C49 C48 C57 C58 179.46(19) . . . .
C47 C48 C57 C58 -1.1(3) . . . .
C56 C57 C58 C59 178.5(2) . . . .
C48 C57 C58 C59 0.0(3) . . . .
C57 C58 C59 C46 0.7(3) . . . .
C57 C58 C59 C60 -178.43(18) . . . .
C47 C46 C59 C58 -0.2(3) . . . .
C45 C46 C59 C58 -179.51(18) . . . .
C47 C46 C59 C60 179.01(18) . . . .
C45 C46 C59 C60 -0.3(2) . . . .
C58 C59 C60 C61 123.7(2) . . . .
C46 C59 C60 C61 -55.5(2) . . . .
C58 C59 C60 C88 -124.7(2) . . . .
C46 C59 C60 C88 56.2(2) . . . .
C88 C60 C61 C62 123.3(2) . . . .
C59 C60 C61 C62 -124.6(2) . . . .
C88 C60 C61 C74 -55.8(2) . . . .
C59 C60 C61 C74 56.3(2) . . . .
C74 C61 C62 C63 2.4(3) . . . .
C60 C61 C62 C63 -176.60(18) . . . .
C61 C62 C63 C64 177.76(19) . . . .
C61 C62 C63 C72 -0.8(3) . . . .
C62 C63 C64 C65 -178.40(18) . . . .
C72 C63 C64 C65 0.2(3) . . . .
C63 C64 C65 C66 178.87(19) . . . .
C63 C64 C65 C70 0.7(3) . . . .
C64 C65 C66 C67 -177.5(2) . . . .
C70 C65 C66 C67 0.7(3) . . . .
C64 C65 C66 F17 2.7(3) . . . .
C70 C65 C66 F17 -179.14(18) . . . .
F17 C66 C67 F18 0.3(3) . . . .
C65 C66 C67 F18 -179.56(19) . . . .
F17 C66 C67 C68 179.7(2) . . . .
C65 C66 C67 C68 -0.1(3) . . . .
C66 C67 C68 F19 -179.5(2) . . . .
F18 C67 C68 F19 0.0(3) . . . .
C66 C67 C68 C69 -0.5(3) . . . .
F18 C67 C68 C69 178.9(2) . . . .
F19 C68 C69 F20 0.2(4) . . . .
C67 C68 C69 F20 -178.7(2) . . . .
F19 C68 C69 C70 179.5(2) . . . .
C67 C68 C69 C70 0.6(4) . . . .
C68 C69 C70 C71 178.9(2) . . . .
F20 C69 C70 C71 -1.8(3) . . . .
C68 C69 C70 C65 0.0(3) . . . .
F20 C69 C70 C65 179.29(19) . . . .
C66 C65 C70 C71 -179.60(19) . . . .
C64 C65 C70 C71 -1.3(3) . . . .
C66 C65 C70 C69 -0.6(3) . . . .
C64 C65 C70 C69 177.62(19) . . . .
C69 C70 C71 C72 -177.7(2) . . . .
C65 C70 C71 C72 1.2(3) . . . .
C70 C71 C72 C73 179.29(19) . . . .
C70 C71 C72 C63 -0.3(3) . . . .
C64 C63 C72 C71 -0.4(3) . . . .
C62 C63 C72 C71 178.26(18) . . . .
C64 C63 C72 C73 -179.98(19) . . . .
C62 C63 C72 C73 -1.4(3) . . . .
C71 C72 C73 C74 -177.7(2) . . . .
C63 C72 C73 C74 1.9(3) . . . .
C72 C73 C74 C61 -0.3(3) . . . .
C72 C73 C74 C45 177.83(18) . . . .
C62 C61 C74 C73 -1.9(3) . . . .
C60 C61 C74 C73 177.26(18) . . . .
C62 C61 C74 C45 179.70(18) . . . .
C60 C61 C74 C45 -1.1(2) . . . .
C46 C45 C74 C73 126.7(2) . . . .
C75 C45 C74 C73 -120.2(2) . . . .
C46 C45 C74 C61 -55.0(2) . . . .
C75 C45 C74 C61 58.1(2) . . . .
C46 C45 C75 C76 -125.6(2) . . . .
C74 C45 C75 C76 121.1(2) . . . .
C46 C45 C75 C88 55.32(19) . . . .
C74 C45 C75 C88 -58.0(2) . . . .
C88 C75 C76 C77 -1.5(3) . . . .
C45 C75 C76 C77 179.46(18) . . . .
C75 C76 C77 C78 179.66(19) . . . .
C75 C76 C77 C86 -0.8(3) . . . .
C76 C77 C78 C79 178.02(19) . . . .
C86 C77 C78 C79 -1.5(3) . . . .
C77 C78 C79 C80 180.0(2) . . . .
C77 C78 C79 C84 -0.3(3) . . . .
C78 C79 C80 C81 176.7(2) . . . .
C84 C79 C80 C81 -3.0(3) . . . .
C78 C79 C80 F21 -4.8(3) . . . .
C84 C79 C80 F21 175.50(18) . . . .
F21 C80 C81 F22 2.6(3) . . . .
C79 C80 C81 F22 -178.93(19) . . . .
F21 C80 C81 C82 -177.58(19) . . . .
C79 C80 C81 C82 0.9(4) . . . .
C80 C81 C82 F23 -179.6(2) . . . .
F22 C81 C82 F23 0.3(3) . . . .
C80 C81 C82 C83 1.9(3) . . . .
F22 C81 C82 C83 -178.3(2) . . . .
F23 C82 C83 F24 -0.7(3) . . . .
C81 C82 C83 F24 177.88(19) . . . .
F23 C82 C83 C84 179.04(19) . . . .
C81 C82 C83 C84 -2.4(3) . . . .
C82 C83 C84 C85 -178.8(2) . . . .
F24 C83 C84 C85 0.9(3) . . . .
C82 C83 C84 C79 0.3(3) . . . .
F24 C83 C84 C79 179.98(17) . . . .
C78 C79 C84 C85 1.7(3) . . . .
C80 C79 C84 C85 -178.55(19) . . . .
C78 C79 C84 C83 -177.36(19) . . . .
C80 C79 C84 C83 2.4(3) . . . .
C83 C84 C85 C86 177.69(19) . . . .
C79 C84 C85 C86 -1.3(3) . . . .
C84 C85 C86 C87 179.39(19) . . . .
C84 C85 C86 C77 -0.5(3) . . . .
C78 C77 C86 C85 1.9(3) . . . .
C76 C77 C86 C85 -177.65(18) . . . .
C78 C77 C86 C87 -177.99(18) . . . .
C76 C77 C86 C87 2.5(3) . . . .
C85 C86 C87 C88 178.33(19) . . . .
C77 C86 C87 C88 -1.8(3) . . . .
C86 C87 C88 C75 -0.5(3) . . . .
C86 C87 C88 C60 -179.84(18) . . . .
C76 C75 C88 C87 2.2(3) . . . .
C45 C75 C88 C87 -178.62(17) . . . .
C76 C75 C88 C60 -178.32(17) . . . .
C45 C75 C88 C60 0.8(2) . . . .
C61 C60 C88 C87 -124.7(2) . . . .
C59 C60 C88 C87 123.0(2) . . . .
C61 C60 C88 C75 55.85(19) . . . .
C59 C60 C88 C75 -56.4(2) . . . .
